data_4116428
loop_
_publ_author_name
'Steven J. Lange'
'Hiroyuki Miyake'
'Lawrence Que'

_publ_section_title
;
 Evidence for a Nonheme Fe(IV)O Species in the Intramolecular
 Hydroxylation of a Phenyl Moiety
;
_journal_name_full 'Journal of the American Chemical Society'
_journal_page_first 6330
_journal_page_last 6331
_journal_paper_doi 10.1021/ja990233u
_journal_volume 121
_journal_year 1999
_chemical_compound_source 'Dr. S. Lange / Prof. L. Que'
_chemical_formula_sum 'C28 H28 Cl2 Fe N6 O8'
_chemical_formula_weight 703.31
_chemical_name_common 98198a
_chemical_name_systematic
; 
 ? 
;
_space_group_IT_number 14
_symmetry_cell_setting monoclinic
_symmetry_space_group_name_Hall '-P 2yn'
_symmetry_space_group_name_H-M 'P 1 21/n 1'
_atom_sites_solution_hydrogens geom
_atom_sites_solution_primary direct
_atom_sites_solution_secondary difmap
_audit_creation_method SHELXL
_cell_angle_alpha 90.00
_cell_angle_beta 91.302(1)
_cell_angle_gamma 90.00
_cell_formula_units_Z 4
_cell_length_a 10.0768(4)
_cell_length_b 11.0129(5)
_cell_length_c 28.3180(12)
_cell_measurement_temperature 173(2)
_cell_volume 3141.8(2)
_computing_structure_refinement 'SHELXL-93 (Sheldrick, 1993)'
_computing_structure_solution 'SHELXS-86 (Sheldrick, 1990)'
_diffrn_ambient_temperature 173(2)
_diffrn_radiation_monochromator graphite
_diffrn_radiation_source 'fine-focus sealed tube'
_diffrn_radiation_type MoK\a
_diffrn_radiation_wavelength 0.71073
_diffrn_reflns_av_R_equivalents 0.0452
_diffrn_reflns_av_sigmaI/netI 0.0935
_diffrn_reflns_limit_h_max 11
_diffrn_reflns_limit_h_min -11
_diffrn_reflns_limit_k_max 13
_diffrn_reflns_limit_k_min 0
_diffrn_reflns_limit_l_max 33
_diffrn_reflns_limit_l_min 0
_diffrn_reflns_number 14903
_diffrn_reflns_theta_max 25.03
_diffrn_reflns_theta_min 1.44
_exptl_absorpt_coefficient_mu 0.708
_exptl_absorpt_correction_T_max 1.000
_exptl_absorpt_correction_T_min 0.904
_exptl_absorpt_correction_type 'SADABS (Sheldrick, 1996)'
_exptl_crystal_colour 'Light yellow'
_exptl_crystal_density_diffrn 1.487
_exptl_crystal_description Prism
_exptl_crystal_F_000 1448
_exptl_crystal_size_max 0.30
_exptl_crystal_size_mid 0.14
_exptl_crystal_size_min 0.13
_refine_diff_density_max 0.301
_refine_diff_density_min -0.326
_refine_diff_density_rms 0.073
_refine_ls_extinction_method none
_refine_ls_goodness_of_fit_all 1.080
_refine_ls_goodness_of_fit_obs 1.196
_refine_ls_matrix_type full
_refine_ls_number_parameters 448
_refine_ls_number_reflns 5440
_refine_ls_number_restraints 182
_refine_ls_restrained_S_all 1.073
_refine_ls_restrained_S_obs 1.179
_refine_ls_R_factor_all 0.1184
_refine_ls_R_factor_obs 0.0653
_refine_ls_shift/esd_max -0.003
_refine_ls_shift/esd_mean 0.000
_refine_ls_structure_factor_coef Fsqd
_refine_ls_weighting_details 'w=1/[\s^2^(Fo^2^)+(0.0231P)^2^+3.3431P] where P=(Fo^2^+2Fc^2^)/3'
_refine_ls_weighting_scheme calc
_refine_ls_wR_factor_all 0.1155
_refine_ls_wR_factor_obs 0.1002
_reflns_number_observed 3495
_reflns_number_total 5440
_reflns_observed_criterion >2sigma(I)
_cod_data_source_file ja990233u_1.cif
_cod_data_source_block JA990233U_complex_1_[Fe(II)(6-Ph-TPA)(CH3CN)2](ClO4)2
_cod_depositor_comments
;
The following automatic conversions were performed:

'_symmetry_cell_setting' value 'Monoclinic' changed to 'monoclinic'
according to the built-in table from CIF Core dictionary named
'cif_core.dic' version 2.4.1 from 2010-06-29.

Automatic conversion script
Id: cif_fix_values 1715 2011-07-08 13:25:40Z adriana 

The following automatic conversions were performed:

'_refine_ls_weighting_scheme' value 'calc
w=1/[\s^2^(Fo^2^)+(0.0231P)^2^+3.3431P] where P=(Fo^2^+2Fc^2^)/3' was
changed to 'calc'. New tag '_refine_ls_weighting_details' was
created. The value of the new tag was set to
'w=1/[\s^2^(Fo^2^)+(0.0231P)^2^+3.3431P] where P=(Fo^2^+2Fc^2^)/3'.

Automatic conversion script
Id: cif_fix_values 3143 2015-03-26 13:38:13Z robertas 
;
_cod_database_code 4116428

loop_
_symmetry_equiv_pos_as_xyz
'x, y, z'
'-x+1/2, y+1/2, -z+1/2'
'-x, -y, -z'
'x-1/2, -y-1/2, z-1/2'

loop_
_atom_site_aniso_label
_atom_site_aniso_U_11
_atom_site_aniso_U_22
_atom_site_aniso_U_33
_atom_site_aniso_U_23
_atom_site_aniso_U_13
_atom_site_aniso_U_12
Fe1 0.0228(3) 0.0247(4) 0.0254(3) 0.0009(3) 0.0022(3) -0.0024(3)
N1 0.023(2) 0.025(2) 0.024(2) -0.003(2) 0.000(2) -0.0030(15)
C1 0.030(3) 0.037(3) 0.039(3) -0.006(2) -0.003(2) -0.009(2)
C2 0.033(3) 0.034(3) 0.025(3) -0.003(2) -0.006(2) -0.003(2)
C3 0.045(3) 0.035(3) 0.038(3) -0.007(2) -0.003(3) -0.008(2)
C4 0.063(4) 0.041(3) 0.041(3) -0.012(3) 0.013(3) -0.002(3)
C5 0.069(4) 0.049(4) 0.037(3) -0.007(3) 0.019(3) -0.006(3)
C6 0.050(3) 0.037(3) 0.032(3) 0.002(2) 0.004(3) -0.007(2)
N2 0.036(2) 0.030(2) 0.021(2) 0.001(2) 0.002(2) -0.001(2)
C7 0.031(3) 0.025(3) 0.034(3) 0.002(2) 0.001(2) -0.008(2)
C8 0.023(2) 0.029(3) 0.025(3) 0.000(2) -0.002(2) -0.002(2)
C9 0.040(3) 0.025(3) 0.038(3) 0.005(2) 0.001(2) -0.003(2)
C10 0.039(3) 0.033(3) 0.044(3) 0.002(2) 0.002(3) 0.011(2)
C11 0.023(3) 0.049(3) 0.037(3) 0.008(2) 0.004(2) 0.008(2)
C12 0.024(3) 0.037(3) 0.034(3) 0.006(2) 0.001(2) -0.001(2)
N3 0.020(2) 0.025(2) 0.028(2) 0.000(2) 0.001(2) 0.000(2)
C13 0.022(2) 0.030(3) 0.037(3) 0.000(2) 0.000(2) -0.002(2)
C14 0.021(2) 0.030(3) 0.026(2) 0.007(2) -0.002(2) -0.002(2)
C15 0.022(3) 0.035(3) 0.042(3) 0.004(2) 0.002(2) 0.002(2)
C16 0.029(3) 0.038(3) 0.042(3) -0.003(2) 0.010(2) 0.007(2)
C17 0.033(3) 0.034(3) 0.030(3) -0.003(2) 0.001(2) 0.007(2)
C18 0.025(3) 0.028(3) 0.022(2) 0.002(2) 0.001(2) 0.001(2)
N4 0.022(2) 0.023(2) 0.024(2) 0.001(2) -0.002(2) -0.0027(15)
C19 0.026(3) 0.028(3) 0.022(2) -0.002(2) 0.001(2) -0.001(2)
C20 0.037(3) 0.024(3) 0.025(3) 0.002(2) -0.004(2) 0.002(2)
C21 0.041(3) 0.031(3) 0.032(3) 0.002(2) -0.003(2) -0.010(2)
C22 0.032(3) 0.046(3) 0.029(3) -0.001(2) -0.001(2) -0.012(2)
C23 0.026(3) 0.043(3) 0.027(3) -0.002(2) 0.000(2) 0.007(2)
C24 0.031(3) 0.026(3) 0.024(3) -0.003(2) 0.002(2) -0.003(2)
N5 0.033(2) 0.030(2) 0.032(2) 0.001(2) 0.003(2) -0.005(2)
C25 0.038(3) 0.034(3) 0.025(3) -0.002(2) 0.006(2) -0.001(2)
C26 0.064(4) 0.055(4) 0.053(4) -0.008(3) 0.020(3) -0.034(3)
N6 0.034(2) 0.037(3) 0.033(2) 0.003(2) 0.001(2) 0.001(2)
C27 0.030(3) 0.037(3) 0.026(3) -0.005(2) 0.005(2) 0.002(2)
C28 0.057(4) 0.046(3) 0.059(4) 0.012(3) 0.002(3) 0.021(3)
Cl1 0.0275(6) 0.0366(7) 0.0504(8) -0.0088(6) 0.0056(5) -0.0060(5)
O11 0.031(2) 0.060(3) 0.081(3) -0.012(2) 0.014(2) 0.001(2)
O14 0.048(2) 0.090(3) 0.085(3) -0.042(2) -0.004(2) -0.019(2)
O12 0.084(3) 0.045(2) 0.058(3) 0.008(2) 0.020(2) 0.003(2)
O13 0.046(2) 0.032(2) 0.090(3) 0.004(2) 0.003(2) 0.003(2)
Cl2 0.0368(9) 0.050(2) 0.062(4) 0.011(3) -0.006(3) -0.0021(11)
O21 0.040(6) 0.046(7) 0.086(8) -0.021(7) 0.000(6) 0.001(5)
O22 0.045(5) 0.088(7) 0.138(13) 0.001(7) -0.024(7) -0.026(4)
O23 0.062(6) 0.085(7) 0.044(5) 0.015(4) 0.007(4) 0.015(5)
O24 0.134(14) 0.046(6) 0.075(8) 0.028(6) 0.036(9) 0.012(6)
Cl2' 0.0368(9) 0.050(2) 0.062(4) 0.011(3) -0.006(3) -0.0021(11)
O21' 0.035(5) 0.114(16) 0.102(9) 0.004(11) -0.004(5) -0.017(6)
O22' 0.100(9) 0.100(7) 0.094(8) -0.009(6) -0.040(7) -0.016(6)
O23' 0.089(9) 0.168(13) 0.080(8) 0.047(9) 0.033(7) -0.021(9)
O24' 0.163(19) 0.082(7) 0.059(10) -0.008(6) -0.039(10) 0.058(10)

loop_
_atom_site_label
_atom_site_type_symbol
_atom_site_fract_x
_atom_site_fract_y
_atom_site_fract_z
_atom_site_U_iso_or_equiv
_atom_site_thermal_displace_type
_atom_site_occupancy
_atom_site_calc_flag
_atom_site_refinement_flags
_atom_site_disorder_group
Fe1 Fe 0.19984(6) 0.31382(5) 0.11667(2) 0.0243(2) Uani 1 d . .
N1 N 0.0624(3) 0.1598(3) 0.12769(12) 0.0240(8) Uani 1 d . .
C1 C 0.0342(4) 0.0982(4) 0.0820(2) 0.0354(12) Uani 1 d . .
H1A H -0.0447(4) 0.1360(4) 0.0666(2) 0.042 Uiso 1 calc R .
H1B H 0.0132(4) 0.0119(4) 0.0879(2) 0.042 Uiso 1 calc R .
C2 C 0.1490(4) 0.1055(4) 0.0491(2) 0.0305(11) Uani 1 d . .
C3 C 0.1784(5) 0.0145(4) 0.0176(2) 0.0393(12) Uani 1 d . .
H3A H 0.1284(5) -0.0586(4) 0.0174(2) 0.047 Uiso 1 calc R .
C4 C 0.2792(5) 0.0291(5) -0.0133(2) 0.0480(14) Uani 1 d . .
H4A H 0.2993(5) -0.0331(5) -0.0353(2) 0.058 Uiso 1 calc R .
C5 C 0.3515(6) 0.1357(5) -0.0122(2) 0.0514(15) Uani 1 d . .
H5A H 0.4218(6) 0.1488(5) -0.0334(2) 0.062 Uiso 1 calc R .
C6 C 0.3187(5) 0.2227(4) 0.0207(2) 0.0393(13) Uani 1 d . .
H6A H 0.3686(5) 0.2959(4) 0.0217(2) 0.047 Uiso 1 calc R .
N2 N 0.2201(3) 0.2091(3) 0.05136(12) 0.0288(9) Uani 1 d . .
C7 C 0.1325(4) 0.0769(4) 0.1612(2) 0.0298(11) Uani 1 d . .
H7A H 0.0915(4) -0.0047(4) 0.1593(2) 0.036 Uiso 1 calc R .
H7B H 0.1224(4) 0.1074(4) 0.1938(2) 0.036 Uiso 1 calc R .
C8 C 0.2774(4) 0.0671(4) 0.15076(14) 0.0256(10) Uani 1 d . .
C9 C 0.3449(5) -0.0417(4) 0.1487(2) 0.0344(12) Uani 1 d . .
H9A H 0.2992(5) -0.1164(4) 0.1525(2) 0.041 Uiso 1 calc R .
C10 C 0.4806(5) -0.0406(4) 0.1410(2) 0.0386(12) Uani 1 d . .
H10A H 0.5289(5) -0.1145(4) 0.1396(2) 0.046 Uiso 1 calc R .
C11 C 0.5438(4) 0.0681(4) 0.1354(2) 0.0360(12) Uani 1 d . .
H11A H 0.6369(4) 0.0711(4) 0.1309(2) 0.043 Uiso 1 calc R .
C12 C 0.4700(4) 0.1730(4) 0.13637(15) 0.0319(11) Uani 1 d . .
H12A H 0.5137(4) 0.2483(4) 0.13150(15) 0.038 Uiso 1 calc R .
N3 N 0.3391(3) 0.1738(3) 0.14387(11) 0.0245(8) Uani 1 d . .
C13 C -0.0592(4) 0.2090(4) 0.1481(2) 0.0298(11) Uani 1 d . .
H13A H -0.1052(4) 0.1437(4) 0.1653(2) 0.036 Uiso 1 calc R .
H13B H -0.1195(4) 0.2376(4) 0.1224(2) 0.036 Uiso 1 calc R .
C14 C -0.0296(4) 0.3126(4) 0.18144(14) 0.0258(10) Uani 1 d . .
C15 C -0.1298(4) 0.3584(4) 0.2094(2) 0.0332(11) Uani 1 d . .
H15A H -0.2139(4) 0.3195(4) 0.2099(2) 0.040 Uiso 1 calc R .
C16 C -0.1062(4) 0.4596(4) 0.2361(2) 0.0363(12) Uani 1 d . .
H16A H -0.1746(4) 0.4936(4) 0.2544(2) 0.044 Uiso 1 calc R .
C17 C 0.0186(4) 0.5122(4) 0.23608(15) 0.0323(11) Uani 1 d . .
H17A H 0.0365(4) 0.5830(4) 0.25429(15) 0.039 Uiso 1 calc R .
C18 C 0.1177(4) 0.4600(4) 0.20902(14) 0.0248(10) Uani 1 d . .
N4 N 0.0922(3) 0.3626(3) 0.18095(12) 0.0232(8) Uani 1 d . .
C19 C 0.2548(4) 0.5077(4) 0.21100(14) 0.0252(10) Uani 1 d . .
C20 C 0.2796(4) 0.6321(4) 0.20792(15) 0.0289(11) Uani 1 d . .
H20A H 0.2080(4) 0.6874(4) 0.20355(15) 0.035 Uiso 1 calc R .
C21 C 0.4093(4) 0.6749(4) 0.21128(15) 0.0347(11) Uani 1 d . .
H21A H 0.4258(4) 0.7597(4) 0.20942(15) 0.042 Uiso 1 calc R .
C22 C 0.5148(5) 0.5954(4) 0.2173(2) 0.0359(12) Uani 1 d . .
H22A H 0.6033(5) 0.6251(4) 0.2188(2) 0.043 Uiso 1 calc R .
C23 C 0.4900(4) 0.4722(4) 0.22105(15) 0.0320(11) Uani 1 d . .
H23A H 0.5618(4) 0.4173(4) 0.22572(15) 0.038 Uiso 1 calc R .
C24 C 0.3613(4) 0.4285(4) 0.21805(14) 0.0271(10) Uani 1 d . .
H24A H 0.3455(4) 0.3438(4) 0.22083(14) 0.032 Uiso 1 calc R .
N5 N 0.3534(4) 0.4384(3) 0.10352(13) 0.0317(9) Uani 1 d . .
C25 C 0.4304(5) 0.5098(4) 0.0960(2) 0.0324(11) Uani 1 d . .
C26 C 0.5289(5) 0.6029(5) 0.0866(2) 0.057(2) Uani 1 d . .
H26A H 0.5944(19) 0.6055(21) 0.1127(6) 0.086 Uiso 1 calc R .
H26B H 0.4850(7) 0.6821(6) 0.0837(12) 0.086 Uiso 1 calc R .
H26C H 0.5736(23) 0.5839(16) 0.0572(6) 0.086 Uiso 1 calc R .
N6 N 0.0668(4) 0.4440(3) 0.08384(13) 0.0346(10) Uani 1 d . .
C27 C 0.0075(5) 0.5232(4) 0.0694(2) 0.0311(11) Uani 1 d . .
C28 C -0.0685(5) 0.6252(4) 0.0499(2) 0.054(2) Uani 1 d . .
H28A H -0.1369(21) 0.5947(5) 0.0278(9) 0.081 Uiso 1 calc R .
H28B H -0.0088(7) 0.6799(16) 0.0332(10) 0.081 Uiso 1 calc R .
H28C H -0.1106(26) 0.6695(18) 0.0755(2) 0.081 Uiso 1 calc R .
Cl1 Cl 0.85302(11) -0.19570(11) 0.16957(4) 0.0381(3) Uani 1 d DU .
O11 O 0.9845(3) -0.2168(3) 0.15365(13) 0.0572(10) Uani 1 d DU .
O14 O 0.7579(4) -0.2514(4) 0.13866(14) 0.0741(13) Uani 1 d DU .
O12 O 0.8407(4) -0.2451(3) 0.21628(13) 0.0621(11) Uani 1 d D .
O13 O 0.8284(3) -0.0665(3) 0.17164(13) 0.0560(10) Uani 1 d D .
Cl2 Cl 0.7129(11) 0.3333(10) 0.0331(3) 0.0496(13) Uani 0.503(11) d PDU 1
O21 O 0.8316(11) 0.2663(13) 0.0218(8) 0.057(4) Uani 0.503(11) d PDU 1
O22 O 0.6026(8) 0.2563(8) 0.0212(5) 0.091(4) Uani 0.503(11) d PDU 1
O23 O 0.7105(9) 0.3629(9) 0.0824(3) 0.064(3) Uani 0.503(11) d PDU 1
O24 O 0.7176(21) 0.4423(14) 0.0059(7) 0.084(6) Uani 0.503(11) d PDU 1
Cl2' Cl 0.7116(11) 0.3220(11) 0.0167(3) 0.0496(13) Uani 0.497(11) d PDU 2
O21' O 0.8480(12) 0.3121(16) 0.0195(8) 0.084(6) Uani 0.497(11) d PDU 2
O22' O 0.6597(11) 0.2526(9) -0.0219(4) 0.098(4) Uani 0.497(11) d PDU 2
O23' O 0.6618(11) 0.2778(13) 0.0598(4) 0.112(5) Uani 0.497(11) d PDU 2
O24' O 0.6656(23) 0.4407(14) 0.0085(6) 0.102(7) Uani 0.497(11) d PDU 2

loop_
_atom_type_symbol
_atom_type_description
_atom_type_scat_dispersion_real
_atom_type_scat_dispersion_imag
_atom_type_scat_source
C C 0.0033 0.0016 'International Tables Vol C Tables 4.2.6.8 and 6.1.1.4'
H H 0.0000 0.0000 'International Tables Vol C Tables 4.2.6.8 and 6.1.1.4'
N N 0.0061 0.0033 'International Tables Vol C Tables 4.2.6.8 and 6.1.1.4'
O O 0.0106 0.0060 'International Tables Vol C Tables 4.2.6.8 and 6.1.1.4'
Cl Cl 0.1484 0.1585 'International Tables Vol C Tables 4.2.6.8 and 6.1.1.4'
Fe Fe 0.3463 0.8444 'International Tables Vol C Tables 4.2.6.8 and 6.1.1.4'

loop_
_geom_angle_atom_site_label_1
_geom_angle_atom_site_label_2
_geom_angle_atom_site_label_3
_geom_angle
N5 Fe1 N6 86.71(14)
N5 Fe1 N2 96.34(14)
N6 Fe1 N2 93.15(13)
N5 Fe1 N4 111.35(13)
N6 Fe1 N4 83.19(13)
N2 Fe1 N4 151.72(13)
N5 Fe1 N3 93.01(13)
N6 Fe1 N3 174.84(13)
N2 Fe1 N3 81.75(12)
N4 Fe1 N3 101.69(12)
N5 Fe1 N1 170.67(13)
N6 Fe1 N1 100.66(13)
N2 Fe1 N1 77.69(13)
N4 Fe1 N1 75.50(12)
N3 Fe1 N1 79.13(12)
C13 N1 C1 111.6(3)
C13 N1 C7 111.3(3)
C1 N1 C7 110.9(3)
C13 N1 Fe1 107.6(2)
C1 N1 Fe1 109.6(3)
C7 N1 Fe1 105.7(2)
N1 C1 C2 112.5(3)
N2 C2 C3 121.7(4)
N2 C2 C1 115.5(4)
C3 C2 C1 122.8(4)
C4 C3 C2 120.2(5)
C3 C4 C5 119.0(5)
C4 C5 C6 118.1(5)
N2 C6 C5 123.4(4)
C6 N2 C2 117.6(4)
C6 N2 Fe1 124.8(3)
C2 N2 Fe1 115.2(3)
N1 C7 C8 111.7(3)
N3 C8 C9 121.5(4)
N3 C8 C7 114.8(4)
C9 C8 C7 123.6(4)
C8 C9 C10 119.1(4)
C11 C10 C9 119.3(4)
C10 C11 C12 118.7(4)
N3 C12 C11 122.9(4)
C12 N3 C8 118.4(4)
C12 N3 Fe1 124.6(3)
C8 N3 Fe1 111.6(3)
N1 C13 C14 111.7(3)
N4 C14 C15 122.1(4)
N4 C14 C13 118.1(4)
C15 C14 C13 119.6(4)
C16 C15 C14 119.4(4)
C15 C16 C17 119.3(4)
C16 C17 C18 119.2(4)
N4 C18 C17 121.2(4)
N4 C18 C19 117.9(4)
C17 C18 C19 120.8(4)
C14 N4 C18 118.6(4)
C14 N4 Fe1 112.0(3)
C18 N4 Fe1 125.9(3)
C24 C19 C20 119.0(4)
C24 C19 C18 120.0(4)
C20 C19 C18 121.0(4)
C21 C20 C19 119.8(4)
C22 C21 C20 120.8(4)
C23 C22 C21 119.3(4)
C24 C23 C22 120.4(4)
C23 C24 C19 120.6(4)
C25 N5 Fe1 176.2(4)
N5 C25 C26 179.3(5)
N5 C25 C27 51.4(3)
C26 C25 C27 128.2(3)
C27 N6 Fe1 171.0(4)
N6 C27 C28 178.9(5)
N6 C27 C25 52.9(3)
C28 C27 C25 126.8(3)
O14 Cl1 O11 110.7(2)
O14 Cl1 O12 109.4(2)
O11 Cl1 O12 109.2(2)
O14 Cl1 O13 109.6(2)
O11 Cl1 O13 109.5(2)
O12 Cl1 O13 108.5(2)
O24 Cl2 O22 113.9(12)
O24 Cl2 O23 109.7(10)
O22 Cl2 O23 109.6(9)
O24 Cl2 O21 105.7(10)
O22 Cl2 O21 106.7(9)
O23 Cl2 O21 111.3(10)
O21' Cl2' O24' 114.1(12)
O21' Cl2' O23' 107.1(12)
O24' Cl2' O23' 109.9(11)
O21' Cl2' O22' 110.5(11)
O24' Cl2' O22' 105.0(11)
O23' Cl2' O22' 110.3(9)

loop_
_geom_bond_atom_site_label_1
_geom_bond_atom_site_label_2
_geom_bond_distance
Fe1 N5 2.108(4)
Fe1 N6 2.159(4)
Fe1 N2 2.193(3)
Fe1 N4 2.207(3)
Fe1 N3 2.211(3)
Fe1 N1 2.217(3)
N1 C13 1.470(5)
N1 C1 1.483(5)
N1 C7 1.485(5)
C1 C2 1.504(6)
C2 N2 1.348(5)
C2 C3 1.377(6)
C3 C4 1.365(6)
C4 C5 1.382(6)
C5 C6 1.382(6)
C6 N2 1.342(5)
C7 C8 1.501(5)
C8 N3 1.346(5)
C8 C9 1.379(6)
C9 C10 1.390(6)
C10 C11 1.367(6)
C11 C12 1.375(6)
C12 N3 1.341(5)
C13 C14 1.506(6)
C14 N4 1.345(5)
C14 C15 1.392(6)
C15 C16 1.364(6)
C16 C17 1.384(6)
C17 C18 1.396(6)
C18 N4 1.356(5)
C18 C19 1.479(6)
C19 C24 1.394(6)
C19 C20 1.395(5)
C20 C21 1.391(6)
C21 C22 1.385(6)
C22 C23 1.384(6)
C23 C24 1.384(6)
N5 C25 1.128(5)
C25 C26 1.456(6)
C25 C27 4.312(7)
N6 C27 1.128(5)
C27 C28 1.462(6)
Cl1 O14 1.423(3)
Cl1 O11 1.428(3)
Cl1 O12 1.438(4)
Cl1 O13 1.445(3)
Cl2 O24 1.430(12)
Cl2 O22 1.432(11)
Cl2 O23 1.434(9)
Cl2 O21 1.447(13)
Cl2' O21' 1.379(13)
Cl2' O24' 1.405(14)
Cl2' O23' 1.418(11)
Cl2' O22' 1.424(11)

loop_
_geom_torsion_atom_site_label_1
_geom_torsion_atom_site_label_2
_geom_torsion_atom_site_label_3
_geom_torsion_atom_site_label_4
_geom_torsion
N5 Fe1 N1 C13 171.8(7)
N6 Fe1 N1 C13 -46.4(3)
N2 Fe1 N1 C13 -137.3(3)
N4 Fe1 N1 C13 33.6(2)
N3 Fe1 N1 C13 138.9(3)
N5 Fe1 N1 C1 -66.7(9)
N6 Fe1 N1 C1 75.1(3)
N2 Fe1 N1 C1 -15.9(3)
N4 Fe1 N1 C1 155.1(3)
N3 Fe1 N1 C1 -99.7(3)
N5 Fe1 N1 C7 52.8(9)
N6 Fe1 N1 C7 -165.4(2)
N2 Fe1 N1 C7 103.6(3)
N4 Fe1 N1 C7 -85.4(3)
N3 Fe1 N1 C7 19.8(2)
C13 N1 C1 C2 149.9(4)
C7 N1 C1 C2 -85.4(4)
Fe1 N1 C1 C2 30.8(4)
N1 C1 C2 N2 -34.9(5)
N1 C1 C2 C3 146.9(4)
N2 C2 C3 C4 -2.0(7)
C1 C2 C3 C4 176.2(4)
C2 C3 C4 C5 0.6(8)
C3 C4 C5 C6 0.5(8)
C4 C5 C6 N2 -0.3(8)
C5 C6 N2 C2 -1.0(7)
C5 C6 N2 Fe1 160.8(4)
C3 C2 N2 C6 2.1(6)
C1 C2 N2 C6 -176.2(4)
C3 C2 N2 Fe1 -161.4(3)
C1 C2 N2 Fe1 20.3(5)
N5 Fe1 N2 C6 8.4(4)
N6 Fe1 N2 C6 95.4(4)
N4 Fe1 N2 C6 176.9(3)
N3 Fe1 N2 C6 -83.7(4)
N1 Fe1 N2 C6 -164.3(4)
N5 Fe1 N2 C2 170.6(3)
N6 Fe1 N2 C2 -102.4(3)
N4 Fe1 N2 C2 -20.9(4)
N3 Fe1 N2 C2 78.4(3)
N1 Fe1 N2 C2 -2.2(3)
C13 N1 C7 C8 -156.4(3)
C1 N1 C7 C8 78.7(4)
Fe1 N1 C7 C8 -39.9(4)
N1 C7 C8 N3 47.5(5)
N1 C7 C8 C9 -133.3(4)
N3 C8 C9 C10 2.3(7)
C7 C8 C9 C10 -176.9(4)
C8 C9 C10 C11 -0.3(7)
C9 C10 C11 C12 -1.7(7)
C10 C11 C12 N3 1.9(7)
C11 C12 N3 C8 0.0(6)
C11 C12 N3 Fe1 -151.9(3)
C9 C8 N3 C12 -2.2(6)
C7 C8 N3 C12 177.1(4)
C9 C8 N3 Fe1 153.2(3)
C7 C8 N3 Fe1 -27.5(4)
N5 Fe1 N3 C12 -17.8(3)
N6 Fe1 N3 C12 69.0(15)
N2 Fe1 N3 C12 78.2(3)
N4 Fe1 N3 C12 -130.3(3)
N1 Fe1 N3 C12 157.1(3)
N5 Fe1 N3 C8 -171.4(3)
N6 Fe1 N3 C8 -84.5(15)
N2 Fe1 N3 C8 -75.4(3)
N4 Fe1 N3 C8 76.1(3)
N1 Fe1 N3 C8 3.6(3)
C1 N1 C13 C14 -155.9(3)
C7 N1 C13 C14 79.7(4)
Fe1 N1 C13 C14 -35.7(4)
N1 C13 C14 N4 13.5(5)
N1 C13 C14 C15 -170.4(4)
N4 C14 C15 C16 2.3(7)
C13 C14 C15 C16 -173.6(4)
C14 C15 C16 C17 -2.3(7)
C15 C16 C17 C18 -0.4(7)
C16 C17 C18 N4 3.4(6)
C16 C17 C18 C19 -175.2(4)
C15 C14 N4 C18 0.7(6)
C13 C14 N4 C18 176.6(4)
C15 C14 N4 Fe1 -159.4(3)
C13 C14 N4 Fe1 16.6(4)
C17 C18 N4 C14 -3.5(6)
C19 C18 N4 C14 175.1(4)
C17 C18 N4 Fe1 153.5(3)
C19 C18 N4 Fe1 -27.9(5)
N5 Fe1 N4 C14 158.9(3)
N6 Fe1 N4 C14 75.1(3)
N2 Fe1 N4 C14 -8.8(4)
N3 Fe1 N4 C14 -103.2(3)
N1 Fe1 N4 C14 -27.8(3)
N5 Fe1 N4 C18 0.6(4)
N6 Fe1 N4 C18 -83.2(3)
N2 Fe1 N4 C18 -167.1(3)
N3 Fe1 N4 C18 98.6(3)
N1 Fe1 N4 C18 173.9(3)
N4 C18 C19 C24 -48.3(6)
C17 C18 C19 C24 130.3(4)
N4 C18 C19 C20 134.4(4)
C17 C18 C19 C20 -46.9(6)
C24 C19 C20 C21 0.8(6)
C18 C19 C20 C21 178.1(4)
C19 C20 C21 C22 0.5(6)
C20 C21 C22 C23 -1.4(7)
C21 C22 C23 C24 1.1(7)
C22 C23 C24 C19 0.3(6)
C20 C19 C24 C23 -1.2(6)
C18 C19 C24 C23 -178.5(4)
N6 Fe1 N5 C25 14.4(56)
N2 Fe1 N5 C25 107.2(56)
N4 Fe1 N5 C25 -67.0(56)
N3 Fe1 N5 C25 -170.8(56)
N1 Fe1 N5 C25 156.9(52)
Fe1 N5 C25 C26 45.7(531)
Fe1 N5 C25 C27 -12.1(54)
N5 Fe1 N6 C27 -36.6(24)
N2 Fe1 N6 C27 -132.8(24)
N4 Fe1 N6 C27 75.4(24)
N3 Fe1 N6 C27 -123.7(23)
N1 Fe1 N6 C27 149.2(24)
Fe1 N6 C27 C28 111.9(262)
Fe1 N6 C27 C25 33.7(22)
N5 C25 C27 N6 -3.7(4)
C26 C25 C27 N6 177.0(5)
N5 C25 C27 C28 177.6(5)
C26 C25 C27 C28 -1.6(6)
